data_1549247
loop_
_publ_author_name
'Parvin, Nasrina'
'Pal, Shiv'
'Echeverr\'ia, Jorge'
'Alvarez, Santiago'
'Khan, Shabana'

_publ_section_title
;
 Taming a monomeric
 [Cu(\h<sup>6</sup>-C<sub>6</sub>H<sub>6</sub>)]<sup>+</sup> complex with
 silylene.
;
_journal_issue 18
_journal_name_full 'Chemical science'
_journal_page_first 4333
_journal_page_last 4337
_journal_paper_doi 10.1039/c8sc00459e
_journal_volume 9
_journal_year 2018
_chemical_formula_moiety 'C33 H59 Cu F6 N3 Sb Si3'
_chemical_formula_sum 'C33 H59 Cu F6 N3 Sb Si3'
_chemical_formula_weight 881.39
_space_group_crystal_system monoclinic
_space_group_IT_number 14
_space_group_name_Hall '-P 2ybc'
_space_group_name_H-M_alt 'P 1 21/c 1'
_symmetry_space_group_name_Hall '-P 2ybc'
_symmetry_space_group_name_H-M 'P 1 21/c 1'
_atom_sites_solution_hydrogens geom
_audit_creation_method SHELXL-2014/7
_audit_update_record
;
2017-03-24 deposited with the CCDC.
2018-04-13 downloaded from the CCDC.
;
_cell_angle_alpha 90
_cell_angle_beta 107.833(9)
_cell_angle_gamma 90
_cell_formula_units_Z 4
_cell_length_a 13.605(4)
_cell_length_b 14.057(4)
_cell_length_c 21.790(8)
_cell_measurement_reflns_used 9377
_cell_measurement_temperature 100(2)
_cell_measurement_theta_max 23.98
_cell_measurement_theta_min 2.44
_cell_volume 3967(2)
_computing_cell_refinement 'Bruker SAINT'
_computing_data_collection 'Bruker APEX2'
_computing_data_reduction 'Bruker SAINT'
_computing_molecular_graphics 'Bruker SHELXTL'
_computing_publication_material 'Bruker SHELXTL'
_computing_structure_refinement 'SHELXL-2014 (Sheldrick 2014)'
_computing_structure_solution 'SHELXS-97 (Sheldrick 2008)'
_diffrn_ambient_temperature 100(2)
_diffrn_measured_fraction_theta_full 0.999
_diffrn_measured_fraction_theta_max 0.999
_diffrn_measurement_device_type 'Bruker APEX-II CCD'
_diffrn_measurement_method '\f and \w scans'
_diffrn_radiation_type MoK\a
_diffrn_radiation_wavelength 0.71073
_diffrn_reflns_av_R_equivalents 0.1797
_diffrn_reflns_av_unetI/netI 0.0585
_diffrn_reflns_Laue_measured_fraction_full 0.999
_diffrn_reflns_Laue_measured_fraction_max 0.999
_diffrn_reflns_limit_h_max 16
_diffrn_reflns_limit_h_min -16
_diffrn_reflns_limit_k_max 16
_diffrn_reflns_limit_k_min -16
_diffrn_reflns_limit_l_max 26
_diffrn_reflns_limit_l_min -26
_diffrn_reflns_number 182758
_diffrn_reflns_point_group_measured_fraction_full 0.999
_diffrn_reflns_point_group_measured_fraction_max 0.999
_diffrn_reflns_theta_full 25.242
_diffrn_reflns_theta_max 25.248
_diffrn_reflns_theta_min 2.440
_exptl_absorpt_coefficient_mu 1.363
_exptl_absorpt_correction_type multi-scan
_exptl_absorpt_process_details 'Sheldrick, G. M. (2012) SADABS. Bruker AXS Inc., Madison, Wisconsin, USA.'
_exptl_crystal_colour colorless
_exptl_crystal_density_diffrn 1.476
_exptl_crystal_description block
_exptl_crystal_F_000 1816
_exptl_crystal_size_max 0.1
_exptl_crystal_size_mid 0.1
_exptl_crystal_size_min 0.1
_exptl_transmission_factor_max 0.7457
_exptl_transmission_factor_min 0.6679
_refine_diff_density_max 0.817
_refine_diff_density_min -0.657
_refine_diff_density_rms 0.111
_refine_ls_extinction_method none
_refine_ls_goodness_of_fit_ref 1.094
_refine_ls_hydrogen_treatment constr
_refine_ls_matrix_type full
_refine_ls_number_parameters 442
_refine_ls_number_reflns 7182
_refine_ls_number_restraints 0
_refine_ls_restrained_S_all 1.094
_refine_ls_R_factor_all 0.0834
_refine_ls_R_factor_gt 0.0382
_refine_ls_shift/su_max 0.012
_refine_ls_shift/su_mean 0.000
_refine_ls_structure_factor_coef Fsqd
_refine_ls_weighting_details 'w=1/[\s^2^(Fo^2^)+(0.0133P)^2^+9.3216P] where P=(Fo^2^+2Fc^2^)/3'
_refine_ls_weighting_scheme calc
_refine_ls_wR_factor_gt 0.0642
_refine_ls_wR_factor_ref 0.0772
_reflns_Friedel_coverage 0.000
_reflns_number_gt 4904
_reflns_number_total 7182
_reflns_threshold_expression 'I > 2\s(I)'
_cod_data_source_file c8sc00459e2.cif
_cod_data_source_block Q1_a_CCDC1
_cod_depositor_comments 'Adding full bibliography for 1549244--1549247.cif.'
_cod_database_code 1549247
_shelx_shelxl_version_number 2014/7
_shelx_space_group_comment
;
The symmetry employed for this shelxl refinement is uniquely defined
by the following loop, which should always be used as a source of
symmetry information in preference to the above space-group names.
They are only intended as comments.
;

loop_
_space_group_symop_operation_xyz
'x, y, z'
'-x, y+1/2, -z+1/2'
'-x, -y, -z'
'x, -y-1/2, z-1/2'

loop_
_atom_site_label
_atom_site_type_symbol
_atom_site_fract_x
_atom_site_fract_y
_atom_site_fract_z
_atom_site_U_iso_or_equiv
_atom_site_adp_type
_atom_site_occupancy
_atom_site_site_symmetry_order
_atom_site_calc_flag
_atom_site_refinement_flags_posn
_atom_site_refinement_flags_adp
Sb1 Sb 0.24661(2) 0.26782(2) 0.74701(2) 0.01788(8) Uani 1 1 d . .
Cu1 Cu 0.25478(4) 0.78512(3) 0.65592(2) 0.01970(13) Uani 1 1 d . .
Si1 Si 0.25388(8) 0.79697(7) 0.55419(5) 0.0123(3) Uani 1 1 d . .
Si3 Si 0.27031(9) 1.00390(8) 0.56760(6) 0.0176(3) Uani 1 1 d . .
Si2 Si 0.24329(9) 0.92037(8) 0.43411(6) 0.0180(3) Uani 1 1 d . .
F4 F 0.13228(18) 0.34817(17) 0.72595(12) 0.0288(6) Uani 1 1 d . .
F5 F 0.33496(19) 0.37232(17) 0.76682(13) 0.0352(7) Uani 1 1 d . .
F6 F 0.24361(19) 0.26439(18) 0.83239(11) 0.0323(6) Uani 1 1 d . .
F1 F 0.36038(19) 0.18626(17) 0.76850(14) 0.0378(7) Uani 1 1 d . .
F2 F 0.15915(19) 0.16160(18) 0.72858(14) 0.0380(7) Uani 1 1 d . .
F3 F 0.2493(2) 0.2703(2) 0.66173(13) 0.0483(8) Uani 1 1 d . .
N2 N 0.3309(2) 0.7048(2) 0.53085(15) 0.0133(7) Uani 1 1 d . .
N1 N 0.1667(2) 0.7093(2) 0.50258(15) 0.0120(7) Uani 1 1 d . .
N3 N 0.2565(2) 0.9042(2) 0.51630(15) 0.0133(8) Uani 1 1 d . .
C1 C 0.1402(3) 0.7432(3) 0.71922(18) 0.0163(9) Uani 1 1 d . .
C2 C 0.2851(3) 0.8529(3) 0.75977(19) 0.0158(10) Uani 1 1 d . .
C3 C 0.2424(3) 0.5502(3) 0.48718(19) 0.0145(9) Uani 1 1 d . .
C4 C 0.1776(3) 0.8355(3) 0.73814(19) 0.0163(10) Uani 1 1 d . .
C5 C 0.2097(3) 0.6671(3) 0.72269(19) 0.0178(10) Uani 1 1 d . .
C6 C 0.0252(3) 0.7254(3) 0.6992(2) 0.0257(10) Uani 1 1 d . .
H6A H -0.0103 0.7779 0.6738 0.039 Uiso 1 1 calc R U
H6B H 0.0033 0.7190 0.7369 0.039 Uiso 1 1 calc R U
H6C H 0.0095 0.6680 0.6742 0.039 Uiso 1 1 calc R U
C7 C 0.3548(3) 0.7765(3) 0.76308(19) 0.0188(10) Uani 1 1 d . .
C8 C 0.2213(3) 0.4281(3) 0.4070(2) 0.0229(11) Uani 1 1 d . .
H8 H 0.2087 0.4108 0.3641 0.027 Uiso 1 1 calc R U
C9 C 0.3168(3) 0.6846(3) 0.74311(19) 0.0194(10) Uani 1 1 d . .
C10 C 0.2363(3) 0.3592(3) 0.4541(2) 0.0198(10) Uani 1 1 d . .
H10 H 0.2347 0.2952 0.4430 0.024 Uiso 1 1 calc R U
C11 C 0.4423(3) 0.6840(3) 0.5413(2) 0.0181(10) Uani 1 1 d . .
C12 C 0.2469(3) 0.6521(3) 0.50518(19) 0.0134(9) Uani 1 1 d . .
C13 C 0.2572(3) 0.4806(3) 0.5343(2) 0.0150(9) Uani 1 1 d . .
H13 H 0.2693 0.4980 0.5772 0.018 Uiso 1 1 calc R U
C14 C 0.1722(3) 0.5661(3) 0.7108(2) 0.0249(11) Uani 1 1 d . .
H14A H 0.2136 0.5260 0.7444 0.037 Uiso 1 1 calc R U
H14B H 0.1775 0.5451 0.6700 0.037 Uiso 1 1 calc R U
H14C H 0.1014 0.5629 0.7102 0.037 Uiso 1 1 calc R U
C15 C 0.1021(3) 0.9134(3) 0.7394(2) 0.0240(10) Uani 1 1 d . .
H15A H 0.0627 0.8951 0.7673 0.036 Uiso 1 1 calc R U
H15B H 0.0564 0.9236 0.6966 0.036 Uiso 1 1 calc R U
H15C H 0.1391 0.9710 0.7551 0.036 Uiso 1 1 calc R U
C16 C 0.0432(3) 0.6191(3) 0.5424(2) 0.0205(10) Uani 1 1 d . .
H16A H 0.0762 0.6464 0.5841 0.031 Uiso 1 1 calc R U
H16B H 0.0746 0.5589 0.5392 0.031 Uiso 1 1 calc R U
H16C H -0.0289 0.6100 0.5370 0.031 Uiso 1 1 calc R U
C17 C 0.2156(4) 0.8078(3) 0.3865(2) 0.0308(12) Uani 1 1 d . .
H17A H 0.1476 0.7859 0.3839 0.046 Uiso 1 1 calc R U
H17B H 0.2654 0.7604 0.4073 0.046 Uiso 1 1 calc R U
H17C H 0.2194 0.8193 0.3439 0.046 Uiso 1 1 calc R U
C18 C 0.2250(3) 0.5231(3) 0.4240(2) 0.0176(10) Uani 1 1 d . .
H18 H 0.2157 0.5695 0.3922 0.021 Uiso 1 1 calc R U
C19 C 0.2538(3) 0.3852(3) 0.5175(2) 0.0196(10) Uani 1 1 d . .
H19 H 0.2633 0.3386 0.5491 0.024 Uiso 1 1 calc R U
C20 C 0.0081(3) 0.6425(3) 0.4238(2) 0.0276(11) Uani 1 1 d . .
H20A H 0.0407 0.5826 0.4214 0.041 Uiso 1 1 calc R U
H20B H 0.0182 0.6849 0.3917 0.041 Uiso 1 1 calc R U
H20C H -0.0645 0.6327 0.4162 0.041 Uiso 1 1 calc R U
C21 C 0.3903(3) 0.6034(3) 0.7447(2) 0.0290(11) Uani 1 1 d . .
H21A H 0.4034 0.5696 0.7846 0.044 Uiso 1 1 calc R U
H21B H 0.4540 0.6281 0.7410 0.044 Uiso 1 1 calc R U
H21C H 0.3601 0.5610 0.7094 0.044 Uiso 1 1 calc R U
C22 C 0.3889(3) 0.9933(3) 0.6374(2) 0.0237(11) Uani 1 1 d . .
H22A H 0.4484 0.9952 0.6226 0.036 Uiso 1 1 calc R U
H22B H 0.3878 0.9340 0.6591 0.036 Uiso 1 1 calc R U
H22C H 0.3919 1.0450 0.6667 0.036 Uiso 1 1 calc R U
C23 C 0.0555(3) 0.6856(3) 0.4904(2) 0.0171(9) Uani 1 1 d . .
C24 C 0.4990(3) 0.7745(3) 0.5705(2) 0.0295(11) Uani 1 1 d . .
H24A H 0.4874 0.7872 0.6110 0.044 Uiso 1 1 calc R U
H24B H 0.4739 0.8268 0.5416 0.044 Uiso 1 1 calc R U
H24C H 0.5717 0.7665 0.5772 0.044 Uiso 1 1 calc R U
C25 C 0.3264(4) 0.9508(3) 0.7811(2) 0.0274(11) Uani 1 1 d . .
H25A H 0.3313 0.9595 0.8256 0.041 Uiso 1 1 calc R U
H25B H 0.2807 0.9977 0.7554 0.041 Uiso 1 1 calc R U
H25C H 0.3936 0.9575 0.7759 0.041 Uiso 1 1 calc R U
C26 C 0.1524(3) 1.0154(3) 0.5926(2) 0.0235(11) Uani 1 1 d . .
H26A H 0.1443 0.9594 0.6158 0.035 Uiso 1 1 calc R U
H26B H 0.0934 1.0227 0.5551 0.035 Uiso 1 1 calc R U
H26C H 0.1586 1.0701 0.6199 0.035 Uiso 1 1 calc R U
C27 C 0.0040(3) 0.7803(3) 0.4942(2) 0.0319(12) Uani 1 1 d . .
H27A H 0.0133 0.8224 0.4617 0.048 Uiso 1 1 calc R U
H27B H 0.0345 0.8079 0.5360 0.048 Uiso 1 1 calc R U
H27C H -0.0684 0.7704 0.4872 0.048 Uiso 1 1 calc R U
C28 C 0.4698(3) 0.7941(3) 0.7923(2) 0.0318(12) Uani 1 1 d . .
H28A H 0.4957 0.8259 0.7614 0.048 Uiso 1 1 calc R U
H28B H 0.5049 0.7344 0.8040 0.048 Uiso 1 1 calc R U
H28C H 0.4816 0.8330 0.8301 0.048 Uiso 1 1 calc R U
C29 C 0.4804(3) 0.6022(3) 0.5881(2) 0.0342(13) Uani 1 1 d . .
H29A H 0.4490 0.5440 0.5685 0.051 Uiso 1 1 calc R U
H29B H 0.4622 0.6137 0.6267 0.051 Uiso 1 1 calc R U
H29C H 0.5541 0.5972 0.5986 0.051 Uiso 1 1 calc R U
C30 C 0.3652(3) 0.9678(3) 0.4237(2) 0.0292(11) Uani 1 1 d . .
H30A H 0.4143 0.9170 0.4289 0.044 Uiso 1 1 calc R U
H30B H 0.3929 1.0160 0.4555 0.044 Uiso 1 1 calc R U
H30C H 0.3510 0.9947 0.3814 0.044 Uiso 1 1 calc R U
C31 C 0.1326(4) 1.0007(4) 0.3947(2) 0.0371(13) Uani 1 1 d . .
H31A H 0.1442 1.0619 0.4152 0.056 Uiso 1 1 calc R U
H31B H 0.0700 0.9739 0.3986 0.056 Uiso 1 1 calc R U
H31C H 0.1269 1.0078 0.3499 0.056 Uiso 1 1 calc R U
C32 C 0.2864(4) 1.1183(3) 0.5286(2) 0.0349(13) Uani 1 1 d . .
H32A H 0.2269 1.1294 0.4919 0.052 Uiso 1 1 calc R U
H32B H 0.3470 1.1151 0.5148 0.052 Uiso 1 1 calc R U
H32C H 0.2936 1.1694 0.5589 0.052 Uiso 1 1 calc R U
C33 C 0.4608(4) 0.6643(4) 0.4772(2) 0.0413(14) Uani 1 1 d . .
H33A H 0.4388 0.7181 0.4492 0.062 Uiso 1 1 calc R U
H33B H 0.4222 0.6091 0.4577 0.062 Uiso 1 1 calc R U
H33C H 0.5330 0.6532 0.4842 0.062 Uiso 1 1 calc R U

loop_
_atom_site_aniso_label
_atom_site_aniso_U_11
_atom_site_aniso_U_22
_atom_site_aniso_U_33
_atom_site_aniso_U_23
_atom_site_aniso_U_13
_atom_site_aniso_U_12
Sb1 0.01789(15) 0.01664(14) 0.01999(16) 0.00194(14) 0.00709(12) 0.00040(14)
Cu1 0.0280(3) 0.0206(3) 0.0111(3) 0.0021(2) 0.0069(2) 0.0014(2)
Si1 0.0134(6) 0.0115(6) 0.0122(6) -0.0003(4) 0.0040(5) 0.0000(5)
Si3 0.0237(7) 0.0116(6) 0.0190(7) -0.0012(5) 0.0089(6) -0.0014(5)
Si2 0.0202(7) 0.0202(7) 0.0137(7) 0.0036(5) 0.0055(5) -0.0007(5)
F4 0.0220(14) 0.0295(15) 0.0344(16) 0.0083(12) 0.0077(12) 0.0067(11)
F5 0.0253(15) 0.0215(14) 0.058(2) 0.0030(13) 0.0117(14) -0.0067(12)
F6 0.0332(15) 0.0432(16) 0.0202(14) 0.0080(12) 0.0075(12) 0.0006(13)
F1 0.0255(15) 0.0230(14) 0.067(2) 0.0103(14) 0.0172(15) 0.0087(12)
F2 0.0293(16) 0.0284(15) 0.059(2) -0.0169(14) 0.0182(15) -0.0118(12)
F3 0.0428(18) 0.081(2) 0.0268(16) 0.0040(16) 0.0188(14) 0.0039(17)
N2 0.0143(19) 0.0109(17) 0.0136(19) -0.0018(14) 0.0024(15) -0.0012(14)
N1 0.0111(18) 0.0082(17) 0.0158(19) 0.0008(14) 0.0027(15) 0.0024(14)
N3 0.0136(18) 0.0125(18) 0.014(2) 0.0021(14) 0.0056(16) 0.0004(15)
C1 0.015(2) 0.026(3) 0.008(2) 0.0025(18) 0.0035(18) -0.0005(19)
C2 0.021(2) 0.020(2) 0.007(2) -0.0020(18) 0.005(2) -0.0037(18)
C3 0.013(2) 0.015(2) 0.016(3) -0.0002(18) 0.005(2) 0.0021(18)
C4 0.018(2) 0.020(2) 0.011(2) -0.0003(18) 0.0052(19) 0.0041(19)
C5 0.023(3) 0.018(2) 0.012(2) 0.0069(18) 0.004(2) 0.0013(19)
C6 0.018(2) 0.035(3) 0.024(3) -0.005(2) 0.006(2) -0.003(2)
C7 0.013(2) 0.033(3) 0.010(2) 0.006(2) 0.0038(18) 0.001(2)
C8 0.028(3) 0.017(2) 0.026(3) -0.008(2) 0.013(2) -0.006(2)
C9 0.022(3) 0.022(2) 0.013(2) 0.0038(19) 0.004(2) 0.004(2)
C10 0.017(2) 0.014(2) 0.030(3) -0.003(2) 0.011(2) -0.0009(18)
C11 0.012(2) 0.019(2) 0.024(3) -0.0048(19) 0.007(2) 0.0016(18)
C12 0.017(2) 0.013(2) 0.010(2) 0.0032(17) 0.0036(18) -0.0008(18)
C13 0.014(2) 0.015(2) 0.014(2) 0.0011(18) 0.0032(19) 0.0043(17)
C14 0.029(3) 0.024(3) 0.022(3) 0.004(2) 0.009(2) 0.001(2)
C15 0.023(3) 0.027(3) 0.022(3) 0.002(2) 0.007(2) 0.003(2)
C16 0.015(2) 0.025(2) 0.022(3) -0.003(2) 0.008(2) -0.0046(19)
C17 0.047(3) 0.036(3) 0.012(2) -0.001(2) 0.013(2) -0.010(2)
C18 0.021(3) 0.018(2) 0.018(2) -0.0017(18) 0.012(2) 0.0009(19)
C19 0.020(2) 0.016(2) 0.024(3) 0.0061(19) 0.008(2) 0.0025(18)
C20 0.016(2) 0.037(3) 0.026(3) 0.005(2) 0.000(2) -0.007(2)
C21 0.029(3) 0.028(3) 0.029(3) 0.011(2) 0.009(2) 0.009(2)
C22 0.023(3) 0.022(2) 0.028(3) -0.012(2) 0.012(2) -0.010(2)
C23 0.014(2) 0.017(2) 0.018(2) 0.0011(18) 0.0018(19) 0.0013(18)
C24 0.014(2) 0.022(2) 0.050(3) -0.003(2) 0.007(2) -0.002(2)
C25 0.034(3) 0.028(3) 0.024(3) -0.005(2) 0.014(2) -0.006(2)
C26 0.029(3) 0.019(2) 0.024(3) -0.0015(19) 0.009(2) 0.004(2)
C27 0.014(2) 0.022(3) 0.058(3) 0.002(2) 0.008(2) 0.002(2)
C28 0.025(3) 0.044(3) 0.025(3) -0.002(2) 0.006(2) -0.001(2)
C29 0.016(3) 0.025(3) 0.055(4) 0.013(2) 0.001(2) 0.006(2)
C30 0.035(3) 0.033(3) 0.021(3) 0.000(2) 0.010(2) -0.006(2)
C31 0.031(3) 0.044(3) 0.032(3) 0.013(2) 0.003(2) 0.011(2)
C32 0.051(3) 0.021(3) 0.040(3) -0.001(2) 0.024(3) -0.003(2)
C33 0.015(3) 0.071(4) 0.041(3) -0.014(3) 0.013(2) 0.001(3)

loop_
_atom_type_symbol
_atom_type_description
_atom_type_scat_dispersion_real
_atom_type_scat_dispersion_imag
_atom_type_scat_source
C C 0.0033 0.0016 'International Tables Vol C Tables 4.2.6.8 and 6.1.1.4'
H H 0.0000 0.0000 'International Tables Vol C Tables 4.2.6.8 and 6.1.1.4'
Cu Cu 0.3201 1.2651 'International Tables Vol C Tables 4.2.6.8 and 6.1.1.4'
F F 0.0171 0.0103 'International Tables Vol C Tables 4.2.6.8 and 6.1.1.4'
N N 0.0061 0.0033 'International Tables Vol C Tables 4.2.6.8 and 6.1.1.4'
Sb Sb -0.5866 1.5461 'International Tables Vol C Tables 4.2.6.8 and 6.1.1.4'
Si Si 0.0817 0.0704 'International Tables Vol C Tables 4.2.6.8 and 6.1.1.4'

loop_
_geom_angle_atom_site_label_1
_geom_angle_atom_site_label_2
_geom_angle_atom_site_label_3
_geom_angle
F5 Sb1 F4 90.57(11)
F5 Sb1 F1 89.98(11)
F4 Sb1 F1 179.34(11)
F5 Sb1 F3 90.47(13)
F4 Sb1 F3 90.73(12)
F1 Sb1 F3 89.64(13)
F5 Sb1 F6 89.94(12)
F4 Sb1 F6 89.41(11)
F1 Sb1 F6 90.21(12)
F3 Sb1 F6 179.56(13)
F5 Sb1 F2 178.90(13)
F4 Sb1 F2 90.16(11)
F1 Sb1 F2 89.30(12)
F3 Sb1 F2 90.34(13)
F6 Sb1 F2 89.24(12)
Si1 Cu1 C9 139.15(11)
Si1 Cu1 C7 146.31(11)
C9 Cu1 C7 35.46(15)
Si1 Cu1 C2 150.35(10)
C9 Cu1 C2 63.11(14)
C7 Cu1 C2 35.23(14)
Si1 Cu1 C5 136.97(11)
C9 Cu1 C5 34.67(14)
C7 Cu1 C5 62.27(14)
C2 Cu1 C5 72.67(14)
Si1 Cu1 C4 147.00(10)
C9 Cu1 C4 72.84(14)
C7 Cu1 C4 61.86(14)
C2 Cu1 C4 34.11(14)
C5 Cu1 C4 60.68(14)
Si1 Cu1 C1 140.43(10)
C9 Cu1 C1 61.61(14)
C7 Cu1 C1 72.47(13)
C2 Cu1 C1 60.92(13)
C5 Cu1 C1 33.86(13)
C4 Cu1 C1 33.49(13)
N3 Si1 N2 112.76(16)
N3 Si1 N1 113.42(16)
N2 Si1 N1 70.91(14)
N3 Si1 Cu1 123.33(12)
N2 Si1 Cu1 113.29(11)
N1 Si1 Cu1 111.50(11)
N3 Si1 C12 123.95(15)
N2 Si1 C12 35.64(14)
N1 Si1 C12 35.92(13)
Cu1 Si1 C12 112.71(11)
N3 Si3 C22 110.61(18)
N3 Si3 C26 108.79(18)
C22 Si3 C26 112.3(2)
N3 Si3 C32 113.61(19)
C22 Si3 C32 104.5(2)
C26 Si3 C32 107.0(2)
N3 Si2 C30 110.63(19)
N3 Si2 C31 111.3(2)
C30 Si2 C31 110.5(2)
N3 Si2 C17 113.34(18)
C30 Si2 C17 105.8(2)
C31 Si2 C17 105.1(2)
C12 N2 C11 131.0(3)
C12 N2 Si1 91.1(2)
C11 N2 Si1 137.5(3)
C12 N1 C23 129.8(3)
C12 N1 Si1 90.7(2)
C23 N1 Si1 133.5(3)
Si1 N3 Si2 126.18(19)
Si1 N3 Si3 113.84(18)
Si2 N3 Si3 119.95(18)
C5 C1 C4 120.4(4)
C5 C1 C6 120.5(4)
C4 C1 C6 119.1(4)
C5 C1 Cu1 71.4(2)
C4 C1 Cu1 73.0(2)
C6 C1 Cu1 131.2(3)
C4 C2 C7 119.6(4)
C4 C2 C25 120.7(4)
C7 C2 C25 119.7(4)
C4 C2 Cu1 75.7(2)
C7 C2 Cu1 70.3(2)
C25 C2 Cu1 127.0(3)
C18 C3 C13 119.2(4)
C18 C3 C12 120.8(4)
C13 C3 C12 120.0(4)
C2 C4 C1 120.0(4)
C2 C4 C15 120.7(4)
C1 C4 C15 119.2(4)
C2 C4 Cu1 70.2(2)
C1 C4 Cu1 73.5(2)
C15 C4 Cu1 132.3(3)
C9 C5 C1 119.6(4)
C9 C5 C14 118.9(4)
C1 C5 C14 121.2(4)
C9 C5 Cu1 68.9(2)
C1 C5 Cu1 74.7(2)
C14 C5 Cu1 133.0(3)
C1 C6 H6A 109.5
C1 C6 H6B 109.5
H6A C6 H6B 109.5
C1 C6 H6C 109.5
H6A C6 H6C 109.5
H6B C6 H6C 109.5
C9 C7 C2 120.0(4)
C9 C7 C28 120.9(4)
C2 C7 C28 119.0(4)
C9 C7 Cu1 71.9(2)
C2 C7 Cu1 74.5(2)
C28 C7 Cu1 128.8(3)
C10 C8 C18 119.6(4)
C10 C8 H8 120.2
C18 C8 H8 120.2
C5 C9 C7 120.3(4)
C5 C9 C21 119.2(4)
C7 C9 C21 120.5(4)
C5 C9 Cu1 76.4(2)
C7 C9 Cu1 72.6(2)
C21 C9 Cu1 123.6(3)
C19 C10 C8 120.0(4)
C19 C10 H10 120.0
C8 C10 H10 120.0
N2 C11 C29 112.0(3)
N2 C11 C33 110.0(3)
C29 C11 C33 111.1(4)
N2 C11 C24 105.2(3)
C29 C11 C24 109.1(4)
C33 C11 C24 109.3(4)
N2 C12 N1 105.4(3)
N2 C12 C3 127.5(4)
N1 C12 C3 127.0(4)
N2 C12 Si1 53.24(19)
N1 C12 Si1 53.37(19)
C3 C12 Si1 167.6(3)
C3 C13 C19 120.0(4)
C3 C13 H13 120.0
C19 C13 H13 120.0
C5 C14 H14A 109.5
C5 C14 H14B 109.5
H14A C14 H14B 109.5
C5 C14 H14C 109.5
H14A C14 H14C 109.5
H14B C14 H14C 109.5
C4 C15 H15A 109.5
C4 C15 H15B 109.5
H15A C15 H15B 109.5
C4 C15 H15C 109.5
H15A C15 H15C 109.5
H15B C15 H15C 109.5
C23 C16 H16A 109.5
C23 C16 H16B 109.5
H16A C16 H16B 109.5
C23 C16 H16C 109.5
H16A C16 H16C 109.5
H16B C16 H16C 109.5
Si2 C17 H17A 109.5
Si2 C17 H17B 109.5
H17A C17 H17B 109.5
Si2 C17 H17C 109.5
H17A C17 H17C 109.5
H17B C17 H17C 109.5
C3 C18 C8 121.0(4)
C3 C18 H18 119.5
C8 C18 H18 119.5
C10 C19 C13 120.2(4)
C10 C19 H19 119.9
C13 C19 H19 119.9
C23 C20 H20A 109.5
C23 C20 H20B 109.5
H20A C20 H20B 109.5
C23 C20 H20C 109.5
H20A C20 H20C 109.5
H20B C20 H20C 109.5
C9 C21 H21A 109.5
C9 C21 H21B 109.5
H21A C21 H21B 109.5
C9 C21 H21C 109.5
H21A C21 H21C 109.5
H21B C21 H21C 109.5
Si3 C22 H22A 109.5
Si3 C22 H22B 109.5
H22A C22 H22B 109.5
Si3 C22 H22C 109.5
H22A C22 H22C 109.5
H22B C22 H22C 109.5
N1 C23 C20 111.7(3)
N1 C23 C27 104.7(3)
C20 C23 C27 109.5(4)
N1 C23 C16 110.0(3)
C20 C23 C16 110.8(3)
C27 C23 C16 109.9(4)
C11 C24 H24A 109.5
C11 C24 H24B 109.5
H24A C24 H24B 109.5
C11 C24 H24C 109.5
H24A C24 H24C 109.5
H24B C24 H24C 109.5
C2 C25 H25A 109.5
C2 C25 H25B 109.5
H25A C25 H25B 109.5
C2 C25 H25C 109.5
H25A C25 H25C 109.5
H25B C25 H25C 109.5
Si3 C26 H26A 109.5
Si3 C26 H26B 109.5
H26A C26 H26B 109.5
Si3 C26 H26C 109.5
H26A C26 H26C 109.5
H26B C26 H26C 109.5
C23 C27 H27A 109.5
C23 C27 H27B 109.5
H27A C27 H27B 109.5
C23 C27 H27C 109.5
H27A C27 H27C 109.5
H27B C27 H27C 109.5
C7 C28 H28A 109.5
C7 C28 H28B 109.5
H28A C28 H28B 109.5
C7 C28 H28C 109.5
H28A C28 H28C 109.5
H28B C28 H28C 109.5
C11 C29 H29A 109.5
C11 C29 H29B 109.5
H29A C29 H29B 109.5
C11 C29 H29C 109.5
H29A C29 H29C 109.5
H29B C29 H29C 109.5
Si2 C30 H30A 109.5
Si2 C30 H30B 109.5
H30A C30 H30B 109.5
Si2 C30 H30C 109.5
H30A C30 H30C 109.5
H30B C30 H30C 109.5
Si2 C31 H31A 109.5
Si2 C31 H31B 109.5
H31A C31 H31B 109.5
Si2 C31 H31C 109.5
H31A C31 H31C 109.5
H31B C31 H31C 109.5
Si3 C32 H32A 109.5
Si3 C32 H32B 109.5
H32A C32 H32B 109.5
Si3 C32 H32C 109.5
H32A C32 H32C 109.5
H32B C32 H32C 109.5
C11 C33 H33A 109.5
C11 C33 H33B 109.5
H33A C33 H33B 109.5
C11 C33 H33C 109.5
H33A C33 H33C 109.5
H33B C33 H33C 109.5

loop_
_geom_bond_atom_site_label_1
_geom_bond_atom_site_label_2
_geom_bond_distance
Sb1 F5 1.863(2)
Sb1 F4 1.862(2)
Sb1 F1 1.867(2)
Sb1 F3 1.870(3)
Sb1 F6 1.874(2)
Sb1 F2 1.875(2)
Cu1 Si1 2.2192(15)
Cu1 C9 2.309(4)
Cu1 C7 2.318(4)
Cu1 C2 2.372(4)
Cu1 C5 2.407(4)
Cu1 C4 2.443(4)
Cu1 C1 2.449(4)
Si1 N3 1.724(3)
Si1 N2 1.834(3)
Si1 N1 1.836(3)
Si1 C12 2.288(4)
Si3 N3 1.767(3)
Si3 C22 1.854(4)
Si3 C26 1.852(4)
Si3 C32 1.863(4)
Si2 N3 1.759(3)
Si2 C30 1.864(4)
Si2 C31 1.868(4)
Si2 C17 1.865(4)
N2 C12 1.333(5)
N2 C11 1.491(5)
N1 C12 1.342(5)
N1 C23 1.491(5)
C1 C5 1.415(6)
C1 C4 1.409(6)
C1 C6 1.511(5)
C2 C4 1.414(6)
C2 C7 1.420(6)
C2 C25 1.506(6)
C3 C18 1.378(5)
C3 C13 1.387(5)
C3 C12 1.482(5)
C4 C15 1.506(5)
C5 C9 1.408(6)
C5 C14 1.504(6)
C6 H6A 0.9600
C6 H6B 0.9600
C6 H6C 0.9600
C7 C9 1.409(6)
C7 C28 1.518(6)
C8 C10 1.380(6)
C8 C18 1.382(5)
C8 H8 0.9300
C9 C21 1.511(6)
C10 C19 1.377(6)
C10 H10 0.9300
C11 C29 1.518(6)
C11 C33 1.519(6)
C11 C24 1.522(6)
C13 C19 1.388(5)
C13 H13 0.9300
C14 H14A 0.9600
C14 H14B 0.9600
C14 H14C 0.9600
C15 H15A 0.9600
C15 H15B 0.9600
C15 H15C 0.9600
C16 C23 1.518(5)
C16 H16A 0.9600
C16 H16B 0.9600
C16 H16C 0.9600
C17 H17A 0.9600
C17 H17B 0.9600
C17 H17C 0.9600
C18 H18 0.9300
C19 H19 0.9300
C20 C23 1.522(6)
C20 H20A 0.9600
C20 H20B 0.9600
C20 H20C 0.9600
C21 H21A 0.9600
C21 H21B 0.9600
C21 H21C 0.9600
C22 H22A 0.9600
C22 H22B 0.9600
C22 H22C 0.9600
C23 C27 1.518(6)
C24 H24A 0.9600
C24 H24B 0.9600
C24 H24C 0.9600
C25 H25A 0.9600
C25 H25B 0.9600
C25 H25C 0.9600
C26 H26A 0.9600
C26 H26B 0.9600
C26 H26C 0.9600
C27 H27A 0.9600
C27 H27B 0.9600
C27 H27C 0.9600
C28 H28A 0.9600
C28 H28B 0.9600
C28 H28C 0.9600
C29 H29A 0.9600
C29 H29B 0.9600
C29 H29C 0.9600
C30 H30A 0.9600
C30 H30B 0.9600
C30 H30C 0.9600
C31 H31A 0.9600
C31 H31B 0.9600
C31 H31C 0.9600
C32 H32A 0.9600
C32 H32B 0.9600
C32 H32C 0.9600
C33 H33A 0.9600
C33 H33B 0.9600
C33 H33C 0.9600
